data_4312343
loop_
_publ_author_name
'Ryo Horikoshi'
'Chisato Nambu'
'Tomoyuki Mochida'

_publ_contact_author_address
;
Department of Chemistry, Faculty of Science, Toho University Miyama 2-2-1, 
Funabashi, Chiba, 274-8510, Japan 
;
_publ_contact_author_email ' mochida@chem.sci.toho-u.ac.jp '
_publ_contact_author_fax ' +81-47-472-4406 '
_publ_contact_author_name ' Dr. Tomoyuki Mochida '
_publ_contact_author_phone ' +81-47-472-4406 '
_publ_section_title
;
 Metal-Centered Ferrocene Clusters from 5-Ferrocenylpyrimidine and
 Ferrocenylpyrazine
;
_journal_name_full 'Inorganic Chemistry'
_journal_page_first 6868
_journal_page_last 6875
_journal_paper_doi 10.1021/ic034684y
_journal_volume 42
_journal_year 2003
_chemical_formula_moiety 'C58 H48 Fe4 N6 Ni S2 '
_chemical_formula_sum 'C58 H48 Fe4 N6 Ni S2'
_chemical_formula_weight 1175.27
_space_group_IT_number 2
_symmetry_cell_setting triclinic
_symmetry_Int_Tables_number 2
_symmetry_space_group_name_Hall '-P 1'
_symmetry_space_group_name_H-M 'P -1'
_cell_angle_alpha 93.98(1)
_cell_angle_beta 94.77(2)
_cell_angle_gamma 81.08(2)
_cell_formula_units_Z 1
_cell_length_a 11.348(3)
_cell_length_b 12.670(3)
_cell_length_c 9.152(1)
_cell_measurement_reflns_used 25
_cell_measurement_temperature 296.2
_cell_measurement_theta_max 15.0
_cell_measurement_theta_min 14.8
_cell_volume 1293.3(5)
_computing_cell_refinement 'MSC/AFC Diffractometer Control'
_computing_data_collection 'MSC/AFC Diffractometer Control'
_computing_data_reduction 'teXsan Ver. 1.11'
_computing_publication_material 'teXsan Ver. 1.11'
_computing_structure_refinement 'teXsan Ver. 1.10'
_computing_structure_solution SIR92
_diffrn_measured_fraction_theta_full 1.0014
_diffrn_measured_fraction_theta_max 1.0014
_diffrn_measurement_device_type 'Rigaku AFC5S'
_diffrn_measurement_method \w-2\q
_diffrn_radiation_type 'Mo K\a'
_diffrn_radiation_wavelength 0.7107
_diffrn_reflns_av_R_equivalents 0.015
_diffrn_reflns_limit_h_max 14
_diffrn_reflns_limit_h_min 0
_diffrn_reflns_limit_k_max 16
_diffrn_reflns_limit_k_min -16
_diffrn_reflns_limit_l_max 11
_diffrn_reflns_limit_l_min -11
_diffrn_reflns_number 6235
_diffrn_reflns_theta_full 27.50
_diffrn_reflns_theta_max 27.50
_diffrn_standards_decay_% 0.26
_diffrn_standards_interval_count 300
_diffrn_standards_number 3
_exptl_absorpt_coefficient_mu 1.577
_exptl_absorpt_correction_T_max 0.999
_exptl_absorpt_correction_T_min 0.878
_exptl_absorpt_correction_type psi-scan
_exptl_absorpt_process_details '(North, Phillips & Mathews, 1968)'
_exptl_crystal_colour 'orange '
_exptl_crystal_density_diffrn 1.509
_exptl_crystal_density_method 'not measured'
_exptl_crystal_description prismatic
_exptl_crystal_size_max 0.800
_exptl_crystal_size_mid 0.500
_exptl_crystal_size_min 0.500
_refine_diff_density_max 0.36
_refine_diff_density_min -0.28
_refine_ls_extinction_method none
_refine_ls_goodness_of_fit_ref 1.097
_refine_ls_hydrogen_treatment noref
_refine_ls_number_parameters 340
_refine_ls_number_reflns 4583
_refine_ls_R_factor_gt 0.0330
_refine_ls_shift/su_max 0.0011
_refine_ls_structure_factor_coef Fsqd
_refine_ls_weighting_details 'w = 1/[\s^2^(Fo^2^) + (0.07500(Max(Fo^2^,0) + 2Fc^2^)/3)^2^]'
_refine_ls_weighting_scheme calc
_refine_ls_wR_factor_ref 0.1079
_reflns_number_gt 4583
_reflns_number_total 5936
_reflns_threshold_expression F^2^>2.0\s(F^2^)
_cod_data_source_file ic034684ysi20030624_114254_3.cif
_cod_data_source_block compound_1a
_cod_original_cell_volume 1293.2(5)
_cod_original_sg_symbol_H-M 'P -1 '
_cod_original_formula_sum 'C58 H48 Fe4 N6 Ni S2 '
_cod_database_code 4312343

loop_
_symmetry_equiv_pos_as_xyz
x,y,z
-x,-y,-z

loop_
_atom_site_label
_atom_site_type_symbol
_atom_site_fract_x
_atom_site_fract_y
_atom_site_fract_z
_atom_site_U_iso_or_equiv
_atom_site_adp_type
_atom_site_occupancy
_atom_site_calc_flag
_atom_site_refinement_flags
_atom_site_disorder_assembly
_atom_site_disorder_group
Ni Ni 1.0000 0.0000 1.0000 0.0289(1) Uani 1.00 d S . .
Fe(1) Fe 0.80104(4) 0.48690(3) 1.17548(5) 0.0370(1) Uani 1.00 d . . .
Fe(2) Fe 1.45360(4) 0.19741(4) 1.32156(4) 0.0375(1) Uani 1.00 d . . .
S(1) S 0.7165(1) 0.2094(1) 0.6879(1) 0.0913(4) Uani 1.00 d . . .
N(1) N 0.9956(2) 0.1063(2) 1.1977(2) 0.0341(6) Uani 1.00 d . . .
N(2) N 0.9955(3) 0.1333(2) 1.4580(3) 0.0496(8) Uani 1.00 d . . .
N(3) N 1.1531(2) 0.0658(2) 0.9489(2) 0.0352(6) Uani 1.00 d . . .
N(4) N 1.2466(3) 0.1646(2) 0.7935(3) 0.0475(8) Uani 1.00 d . . .
N(5) N 0.8922(2) 0.1163(2) 0.8874(3) 0.0380(6) Uani 1.00 d . . .
C(1) C 1.0090(3) 0.0728(2) 1.3353(3) 0.0424(8) Uani 1.00 d . . .
C(2) C 0.9693(3) 0.2387(3) 1.4431(3) 0.0450(8) Uani 1.00 d . . .
C(3) C 0.9591(3) 0.2842(2) 1.3082(3) 0.0343(7) Uani 1.00 d . . .
C(4) C 0.9728(3) 0.2125(2) 1.1874(3) 0.0339(7) Uani 1.00 d . . .
C(5) C 0.9376(3) 0.4011(2) 1.2960(3) 0.0367(7) Uani 1.00 d . . .
C(6) C 0.8682(3) 0.4778(3) 1.3890(3) 0.0465(8) Uani 1.00 d . . .
C(7) C 0.8715(3) 0.5810(3) 1.3400(4) 0.0512(9) Uani 1.00 d . . .
C(8) C 0.9425(3) 0.5695(3) 1.2196(4) 0.0506(9) Uani 1.00 d . . .
C(9) C 0.9834(3) 0.4591(2) 1.1908(4) 0.0415(8) Uani 1.00 d . . .
C(10) C 0.7063(3) 0.3838(3) 1.0522(4) 0.057(1) Uani 1.00 d . . .
C(11) C 0.6366(4) 0.4394(4) 1.1619(5) 0.066(1) Uani 1.00 d . . .
C(12) C 0.6253(4) 0.5497(4) 1.1390(5) 0.065(1) Uani 1.00 d . . .
C(13) C 0.6873(4) 0.5607(3) 1.0166(4) 0.063(1) Uani 1.00 d . . .
C(14) C 0.7375(4) 0.4575(3) 0.9619(4) 0.059(1) Uani 1.00 d . . .
C(15) C 1.1566(3) 0.1187(2) 0.8278(3) 0.0412(8) Uani 1.00 d . . .
C(16) C 1.3424(3) 0.1588(3) 0.8911(3) 0.0432(8) Uani 1.00 d . . .
C(17) C 1.3483(3) 0.1084(2) 1.0232(3) 0.0351(7) Uani 1.00 d . . .
C(18) C 1.2491(3) 0.0618(2) 1.0441(3) 0.0373(7) Uani 1.00 d . . .
C(19) C 1.4517(3) 0.1057(3) 1.1299(3) 0.0389(7) Uani 1.00 d . . .
C(20) C 1.5438(3) 0.1712(3) 1.1347(4) 0.0492(9) Uani 1.00 d . . .
C(21) C 1.6232(3) 0.1458(3) 1.2598(4) 0.057(1) Uani 1.00 d . . .
C(22) C 1.5825(3) 0.0654(3) 1.3314(4) 0.0551(10) Uani 1.00 d . . .
C(23) C 1.4760(3) 0.0397(3) 1.2533(4) 0.0472(9) Uani 1.00 d . . .
C(24) C 1.2910(3) 0.2910(3) 1.3320(4) 0.0552(10) Uani 1.00 d . . .
C(25) C 1.3824(3) 0.3560(3) 1.3481(4) 0.0536(10) Uani 1.00 d . . .
C(26) C 1.4592(3) 0.3237(3) 1.4726(4) 0.0537(10) Uani 1.00 d . . .
C(27) C 1.4147(4) 0.2397(3) 1.5323(4) 0.059(1) Uani 1.00 d . . .
C(28) C 1.3109(3) 0.2198(3) 1.4467(4) 0.060(1) Uani 1.00 d . . .
C(29) C 0.8195(3) 0.1563(2) 0.8057(3) 0.0432(8) Uani 1.00 d . . .
H(1) H 1.0305 -0.0021 1.3451 0.0760 Uiso 1.00 calc . . .
H(2) H 0.9572 0.2846 1.5289 0.0760 Uiso 1.00 calc . . .
H(3) H 0.9657 0.2400 1.0925 0.0760 Uiso 1.00 calc . . .
H(4) H 0.8266 0.4622 1.4690 0.0760 Uiso 1.00 calc . . .
H(5) H 0.8322 0.6467 1.3813 0.0760 Uiso 1.00 calc . . .
H(6) H 0.9590 0.6261 1.1653 0.0760 Uiso 1.00 calc . . .
H(7) H 1.0326 0.4290 1.1148 0.0760 Uiso 1.00 calc . . .
H(8) H 0.7285 0.3083 1.0417 0.0760 Uiso 1.00 calc . . .
H(9) H 0.6028 0.4082 1.2370 0.0760 Uiso 1.00 calc . . .
H(10) H 0.5825 0.6062 1.1960 0.0760 Uiso 1.00 calc . . .
H(11) H 0.6945 0.6264 0.9766 0.0760 Uiso 1.00 calc . . .
H(12) H 0.7839 0.4417 0.8792 0.0760 Uiso 1.00 calc . . .
H(13) H 1.0879 0.1235 0.7603 0.0760 Uiso 1.00 calc . . .
H(14) H 1.4091 0.1902 0.8692 0.0760 Uiso 1.00 calc . . .
H(15) H 1.2492 0.0249 1.1311 0.0760 Uiso 1.00 calc . . .
H(16) H 1.5503 0.2232 1.0669 0.0760 Uiso 1.00 calc . . .
H(17) H 1.6919 0.1783 1.2905 0.0760 Uiso 1.00 calc . . .
H(18) H 1.6190 0.0343 1.4188 0.0760 Uiso 1.00 calc . . .
H(19) H 1.4298 -0.0121 1.2779 0.0760 Uiso 1.00 calc . . .
H(20) H 1.2271 0.2949 1.2576 0.0760 Uiso 1.00 calc . . .
H(21) H 1.3914 0.4109 1.2860 0.0760 Uiso 1.00 calc . . .
H(22) H 1.5286 0.3533 1.5089 0.0760 Uiso 1.00 calc . . .
H(23) H 1.4486 0.2031 1.6165 0.0760 Uiso 1.00 calc . . .
H(24) H 1.2626 0.1674 1.4630 0.0760 Uiso 1.00 calc . . .

loop_
_atom_site_aniso_label
_atom_site_aniso_U_11
_atom_site_aniso_U_22
_atom_site_aniso_U_33
_atom_site_aniso_U_12
_atom_site_aniso_U_13
_atom_site_aniso_U_23
Ni 0.0329(2) 0.0282(2) 0.0251(2) -0.0054(2) -0.0052(2) 0.0062(2)
Fe(1) 0.0399(2) 0.0330(2) 0.0375(2) -0.0050(2) 0.0009(2) 0.0009(2)
Fe(2) 0.0311(2) 0.0481(3) 0.0323(2) -0.0034(2) 0.0018(2) 0.0001(2)
S(1) 0.0857(9) 0.0989(9) 0.0744(7) 0.0146(7) -0.0425(7) 0.0224(7)
N(1) 0.041(1) 0.033(1) 0.028(1) -0.0071(10) -0.0021(10) 0.0052(9)
N(2) 0.078(2) 0.042(1) 0.030(1) -0.013(1) -0.002(1) 0.007(1)
N(3) 0.042(1) 0.035(1) 0.029(1) -0.008(1) -0.0011(10) 0.0046(9)
N(4) 0.060(2) 0.050(2) 0.036(1) -0.017(1) 0.004(1) 0.011(1)
N(5) 0.042(1) 0.037(1) 0.033(1) -0.002(1) -0.006(1) 0.0078(10)
C(1) 0.062(2) 0.036(1) 0.031(1) -0.011(1) -0.003(1) 0.008(1)
C(2) 0.063(2) 0.041(2) 0.032(1) -0.012(1) 0.001(1) -0.001(1)
C(3) 0.034(1) 0.035(1) 0.034(1) -0.005(1) -0.001(1) 0.002(1)
C(4) 0.039(1) 0.033(1) 0.030(1) -0.006(1) 0.001(1) 0.005(1)
C(5) 0.040(2) 0.035(1) 0.034(1) -0.004(1) -0.003(1) 0.001(1)
C(6) 0.053(2) 0.047(2) 0.036(1) 0.000(1) -0.001(1) -0.004(1)
C(7) 0.055(2) 0.040(2) 0.054(2) -0.003(1) -0.004(2) -0.010(1)
C(8) 0.052(2) 0.035(2) 0.065(2) -0.014(1) -0.003(2) 0.000(1)
C(9) 0.040(2) 0.035(1) 0.051(2) -0.010(1) 0.005(1) 0.001(1)
C(10) 0.047(2) 0.050(2) 0.072(2) -0.016(2) -0.009(2) -0.006(2)
C(11) 0.043(2) 0.081(3) 0.078(3) -0.017(2) 0.005(2) 0.006(2)
C(12) 0.047(2) 0.071(3) 0.069(3) 0.010(2) -0.006(2) -0.009(2)
C(13) 0.078(3) 0.054(2) 0.051(2) 0.001(2) -0.018(2) 0.006(2)
C(14) 0.066(2) 0.067(2) 0.042(2) -0.011(2) -0.006(2) -0.006(2)
C(15) 0.048(2) 0.043(2) 0.032(1) -0.008(1) -0.003(1) 0.008(1)
C(16) 0.048(2) 0.046(2) 0.040(1) -0.017(1) 0.008(1) 0.004(1)
C(17) 0.037(1) 0.036(1) 0.032(1) -0.007(1) 0.005(1) -0.004(1)
C(18) 0.039(1) 0.042(2) 0.032(1) -0.008(1) -0.001(1) 0.007(1)
C(19) 0.033(1) 0.046(2) 0.037(1) -0.006(1) 0.008(1) -0.005(1)
C(20) 0.039(2) 0.067(2) 0.044(2) -0.018(2) 0.012(1) -0.009(1)
C(21) 0.032(2) 0.078(3) 0.059(2) -0.009(2) 0.003(1) -0.013(2)
C(22) 0.041(2) 0.058(2) 0.058(2) 0.009(2) -0.005(2) -0.005(2)
C(23) 0.044(2) 0.044(2) 0.051(2) 0.000(1) -0.001(1) 0.000(1)
C(24) 0.038(2) 0.071(2) 0.050(2) 0.006(2) 0.002(1) -0.003(2)
C(25) 0.054(2) 0.054(2) 0.049(2) 0.004(2) 0.000(2) 0.007(2)
C(26) 0.055(2) 0.055(2) 0.045(2) 0.001(2) -0.002(2) -0.009(1)
C(27) 0.066(2) 0.074(2) 0.032(2) 0.007(2) 0.011(2) 0.002(2)
C(28) 0.049(2) 0.071(2) 0.060(2) -0.003(2) 0.024(2) 0.000(2)
C(29) 0.051(2) 0.041(2) 0.036(1) -0.006(1) -0.007(1) 0.005(1)

loop_
_atom_type_symbol
_atom_type_description
_atom_type_scat_dispersion_real
_atom_type_scat_dispersion_imag
_atom_type_scat_source
C C 0.003 0.002
;International Tables for Crystallography
(1992, Vol. C, Tables 4.2.6.8 and 6.1.1.1)
;
H H 0.000 0.000
;International Tables for Crystallography
(1992, Vol. C, Table 6.1.1.2)
;
N N 0.006 0.003
;International Tables for Crystallography
(1992, Vol. C, Tables 4.2.6.8 and 6.1.1.1)
;
S S 0.125 0.123
;International Tables for Crystallography
(1992, Vol. C, Tables 4.2.6.8 and 6.1.1.1)
;
Ni Ni 0.339 1.112
;International Tables for Crystallography
(1992, Vol. C, Tables 4.2.6.8 and 6.1.1.1)
;
Fe Fe 0.346 0.844
;International Tables for Crystallography
(1992, Vol. C, Tables 4.2.6.8 and 6.1.1.1)
;

loop_
_geom_angle_atom_site_label_1
_geom_angle_atom_site_label_2
_geom_angle_atom_site_label_3
_geom_angle
_geom_angle_site_symmetry_1
_geom_angle_site_symmetry_2
_geom_angle_site_symmetry_3
_geom_angle_publ_flag
N(1) Ni N(1) 180.0 . 2_757 0_555 yes
N(1) Ni N(3) 87.27(9) . . 0_555 yes
N(1) Ni N(3) 92.73(9) . 2_757 0_555 yes
N(1) Ni N(5) 89.93(9) . . 0_555 yes
N(1) Ni N(5) 90.07(9) . 2_757 0_555 yes
N(1) Ni N(3) 92.73(9) 2_757 . 0_555 yes
N(1) Ni N(3) 87.27(9) 2_757 2_757 0_555 yes
N(1) Ni N(5) 90.07(9) 2_757 . 0_555 yes
N(1) Ni N(5) 89.93(9) 2_757 2_757 0_555 yes
N(3) Ni N(3) 180.0 . 2_757 0_555 yes
N(3) Ni N(5) 89.56(10) . . 0_555 yes
N(3) Ni N(5) 90.44(10) . 2_757 0_555 yes
N(3) Ni N(5) 90.44(10) 2_757 . 0_555 yes
N(3) Ni N(5) 89.56(10) 2_757 2_757 0_555 yes
N(5) Ni N(5) 180.0 . 2_757 0_555 yes
C(5) Fe(1) C(6) 41.1(1) . . 0_555 yes
C(5) Fe(1) C(7) 68.7(1) . . 0_555 yes
C(5) Fe(1) C(8) 68.5(1) . . 0_555 yes
C(5) Fe(1) C(9) 41.0(1) . . 0_555 yes
C(5) Fe(1) C(10) 109.1(1) . . 0_555 yes
C(5) Fe(1) C(11) 118.4(2) . . 0_555 yes
C(5) Fe(1) C(12) 151.6(2) . . 0_555 yes
C(5) Fe(1) C(13) 167.1(2) . . 0_555 yes
C(5) Fe(1) C(14) 129.0(1) . . 0_555 yes
C(6) Fe(1) C(7) 40.7(1) . . 0_555 yes
C(6) Fe(1) C(8) 68.1(1) . . 0_555 yes
C(6) Fe(1) C(9) 68.7(1) . . 0_555 yes
C(6) Fe(1) C(10) 128.5(2) . . 0_555 yes
C(6) Fe(1) C(11) 107.3(2) . . 0_555 yes
C(6) Fe(1) C(12) 117.1(2) . . 0_555 yes
C(6) Fe(1) C(13) 150.9(2) . . 0_555 yes
C(6) Fe(1) C(14) 166.4(1) . . 0_555 yes
C(7) Fe(1) C(8) 40.2(1) . . 0_555 yes
C(7) Fe(1) C(9) 68.3(1) . . 0_555 yes
C(7) Fe(1) C(10) 165.5(2) . . 0_555 yes
C(7) Fe(1) C(11) 126.9(2) . . 0_555 yes
C(7) Fe(1) C(12) 106.8(2) . . 0_555 yes
C(7) Fe(1) C(13) 117.9(1) . . 0_555 yes
C(7) Fe(1) C(14) 152.4(2) . . 0_555 yes
C(8) Fe(1) C(9) 40.6(1) . . 0_555 yes
C(8) Fe(1) C(10) 153.6(2) . . 0_555 yes
C(8) Fe(1) C(11) 164.5(2) . . 0_555 yes
C(8) Fe(1) C(12) 127.1(2) . . 0_555 yes
C(8) Fe(1) C(13) 108.7(2) . . 0_555 yes
C(8) Fe(1) C(14) 120.1(2) . . 0_555 yes
C(9) Fe(1) C(10) 120.1(1) . . 0_555 yes
C(9) Fe(1) C(11) 153.2(2) . . 0_555 yes
C(9) Fe(1) C(12) 165.5(2) . . 0_555 yes
C(9) Fe(1) C(13) 128.9(2) . . 0_555 yes
C(9) Fe(1) C(14) 109.7(2) . . 0_555 yes
C(10) Fe(1) C(11) 40.5(2) . . 0_555 yes
C(10) Fe(1) C(12) 67.9(2) . . 0_555 yes
C(10) Fe(1) C(13) 67.3(2) . . 0_555 yes
C(10) Fe(1) C(14) 39.7(2) . . 0_555 yes
C(11) Fe(1) C(12) 40.5(2) . . 0_555 yes
C(11) Fe(1) C(13) 67.6(2) . . 0_555 yes
C(11) Fe(1) C(14) 67.7(2) . . 0_555 yes
C(12) Fe(1) C(13) 40.1(2) . . 0_555 yes
C(12) Fe(1) C(14) 67.9(2) . . 0_555 yes
C(13) Fe(1) C(14) 40.5(2) . . 0_555 yes
C(19) Fe(2) C(20) 40.9(1) . . 0_555 yes
C(19) Fe(2) C(21) 68.6(1) . . 0_555 yes
C(19) Fe(2) C(22) 68.7(1) . . 0_555 yes
C(19) Fe(2) C(23) 41.3(1) . . 0_555 yes
C(19) Fe(2) C(24) 108.2(1) . . 0_555 yes
C(19) Fe(2) C(25) 126.0(1) . . 0_555 yes
C(19) Fe(2) C(26) 163.0(1) . . 0_555 yes
C(19) Fe(2) C(27) 155.3(2) . . 0_555 yes
C(19) Fe(2) C(28) 120.8(1) . . 0_555 yes
C(20) Fe(2) C(21) 40.6(1) . . 0_555 yes
C(20) Fe(2) C(22) 68.1(2) . . 0_555 yes
C(20) Fe(2) C(23) 68.9(1) . . 0_555 yes
C(20) Fe(2) C(24) 123.3(1) . . 0_555 yes
C(20) Fe(2) C(25) 110.0(1) . . 0_555 yes
C(20) Fe(2) C(26) 126.1(2) . . 0_555 yes
C(20) Fe(2) C(27) 161.3(2) . . 0_555 yes
C(20) Fe(2) C(28) 157.7(2) . . 0_555 yes
C(21) Fe(2) C(22) 40.1(2) . . 0_555 yes
C(21) Fe(2) C(23) 68.4(2) . . 0_555 yes
C(21) Fe(2) C(24) 158.8(2) . . 0_555 yes
C(21) Fe(2) C(25) 123.4(2) . . 0_555 yes
C(21) Fe(2) C(26) 108.5(2) . . 0_555 yes
C(21) Fe(2) C(27) 123.7(2) . . 0_555 yes
C(21) Fe(2) C(28) 159.4(2) . . 0_555 yes
C(22) Fe(2) C(23) 40.8(1) . . 0_555 yes
C(22) Fe(2) C(24) 160.1(2) . . 0_555 yes
C(22) Fe(2) C(25) 157.0(2) . . 0_555 yes
C(22) Fe(2) C(26) 120.6(1) . . 0_555 yes
C(22) Fe(2) C(27) 106.0(2) . . 0_555 yes
C(22) Fe(2) C(28) 122.7(2) . . 0_555 yes
C(23) Fe(2) C(24) 123.9(2) . . 0_555 yes
C(23) Fe(2) C(25) 161.9(1) . . 0_555 yes
C(23) Fe(2) C(26) 154.7(1) . . 0_555 yes
C(23) Fe(2) C(27) 119.0(2) . . 0_555 yes
C(23) Fe(2) C(28) 105.7(2) . . 0_555 yes
C(24) Fe(2) C(25) 40.4(2) . . 0_555 yes
C(24) Fe(2) C(26) 68.1(1) . . 0_555 yes
C(24) Fe(2) C(27) 68.2(2) . . 0_555 yes
C(24) Fe(2) C(28) 40.6(2) . . 0_555 yes
C(25) Fe(2) C(26) 40.5(1) . . 0_555 yes
C(25) Fe(2) C(27) 68.0(2) . . 0_555 yes
C(25) Fe(2) C(28) 68.0(2) . . 0_555 yes
C(26) Fe(2) C(27) 40.4(2) . . 0_555 yes
C(26) Fe(2) C(28) 68.0(2) . . 0_555 yes
C(27) Fe(2) C(28) 40.4(2) . . 0_555 yes
Ni N(1) C(1) 124.2(2) . . 0_555 yes
Ni N(1) C(4) 120.2(2) . . 0_555 yes
C(1) N(1) C(4) 115.5(2) . . 0_555 yes
C(1) N(2) C(2) 116.2(3) . . 0_555 yes
Ni N(3) C(15) 123.4(2) . . 0_555 yes
Ni N(3) C(18) 120.2(2) . . 0_555 yes
C(15) N(3) C(18) 116.3(3) . . 0_555 yes
C(15) N(4) C(16) 116.4(2) . . 0_555 yes
Ni N(5) C(29) 160.4(2) . . 0_555 yes
N(1) C(1) N(2) 126.6(3) . . 0_555 yes
N(2) C(2) C(3) 123.0(3) . . 0_555 yes
C(2) C(3) C(4) 115.5(3) . . 0_555 yes
C(2) C(3) C(5) 121.8(3) . . 0_555 yes
C(4) C(3) C(5) 122.7(2) . . 0_555 yes
N(1) C(4) C(3) 123.1(2) . . 0_555 yes
Fe(1) C(5) C(3) 126.8(2) . . 0_555 yes
Fe(1) C(5) C(6) 69.6(2) . . 0_555 yes
Fe(1) C(5) C(9) 69.5(2) . . 0_555 yes
C(3) C(5) C(6) 126.3(3) . . 0_555 yes
C(3) C(5) C(9) 126.5(3) . . 0_555 yes
C(6) C(5) C(9) 107.3(3) . . 0_555 yes
Fe(1) C(6) C(5) 69.4(2) . . 0_555 yes
Fe(1) C(6) C(7) 69.7(2) . . 0_555 yes
C(5) C(6) C(7) 107.9(3) . . 0_555 yes
Fe(1) C(7) C(6) 69.6(2) . . 0_555 yes
Fe(1) C(7) C(8) 70.1(2) . . 0_555 yes
C(6) C(7) C(8) 108.3(3) . . 0_555 yes
Fe(1) C(8) C(7) 69.8(2) . . 0_555 yes
Fe(1) C(8) C(9) 69.4(2) . . 0_555 yes
C(7) C(8) C(9) 108.5(3) . . 0_555 yes
Fe(1) C(9) C(5) 69.5(2) . . 0_555 yes
Fe(1) C(9) C(8) 70.0(2) . . 0_555 yes
C(5) C(9) C(8) 108.0(3) . . 0_555 yes
Fe(1) C(10) C(11) 69.7(2) . . 0_555 yes
Fe(1) C(10) C(14) 70.7(2) . . 0_555 yes
C(11) C(10) C(14) 108.9(4) . . 0_555 yes
Fe(1) C(11) C(10) 69.8(2) . . 0_555 yes
Fe(1) C(11) C(12) 69.7(2) . . 0_555 yes
C(10) C(11) C(12) 107.6(4) . . 0_555 yes
Fe(1) C(12) C(11) 69.7(2) . . 0_555 yes
Fe(1) C(12) C(13) 69.9(2) . . 0_555 yes
C(11) C(12) C(13) 107.6(4) . . 0_555 yes
Fe(1) C(13) C(12) 70.0(2) . . 0_555 yes
Fe(1) C(13) C(14) 70.4(2) . . 0_555 yes
C(12) C(13) C(14) 108.7(4) . . 0_555 yes
Fe(1) C(14) C(10) 69.5(2) . . 0_555 yes
Fe(1) C(14) C(13) 69.1(2) . . 0_555 yes
C(10) C(14) C(13) 107.2(4) . . 0_555 yes
N(3) C(15) N(4) 126.0(3) . . 0_555 yes
N(4) C(16) C(17) 123.0(3) . . 0_555 yes
C(16) C(17) C(18) 114.8(3) . . 0_555 yes
C(16) C(17) C(19) 122.2(3) . . 0_555 yes
C(18) C(17) C(19) 123.0(3) . . 0_555 yes
N(3) C(18) C(17) 123.5(3) . . 0_555 yes
Fe(2) C(19) C(17) 124.0(2) . . 0_555 yes
Fe(2) C(19) C(20) 69.9(2) . . 0_555 yes
Fe(2) C(19) C(23) 69.3(2) . . 0_555 yes
C(17) C(19) C(20) 126.5(3) . . 0_555 yes
C(17) C(19) C(23) 125.9(3) . . 0_555 yes
C(20) C(19) C(23) 107.6(3) . . 0_555 yes
Fe(2) C(20) C(19) 69.1(2) . . 0_555 yes
Fe(2) C(20) C(21) 69.7(2) . . 0_555 yes
C(19) C(20) C(21) 107.8(3) . . 0_555 yes
Fe(2) C(21) C(20) 69.7(2) . . 0_555 yes
Fe(2) C(21) C(22) 69.9(2) . . 0_555 yes
C(20) C(21) C(22) 108.5(3) . . 0_555 yes
Fe(2) C(22) C(21) 70.0(2) . . 0_555 yes
Fe(2) C(22) C(23) 69.2(2) . . 0_555 yes
C(21) C(22) C(23) 108.6(3) . . 0_555 yes
Fe(2) C(23) C(19) 69.4(2) . . 0_555 yes
Fe(2) C(23) C(22) 70.0(2) . . 0_555 yes
C(19) C(23) C(22) 107.4(3) . . 0_555 yes
Fe(2) C(24) C(25) 70.3(2) . . 0_555 yes
Fe(2) C(24) C(28) 69.5(2) . . 0_555 yes
C(25) C(24) C(28) 107.9(3) . . 0_555 yes
Fe(2) C(25) C(24) 69.3(2) . . 0_555 yes
Fe(2) C(25) C(26) 69.5(2) . . 0_555 yes
C(24) C(25) C(26) 107.7(3) . . 0_555 yes
Fe(2) C(26) C(25) 70.0(2) . . 0_555 yes
Fe(2) C(26) C(27) 69.3(2) . . 0_555 yes
C(25) C(26) C(27) 107.9(3) . . 0_555 yes
Fe(2) C(27) C(26) 70.4(2) . . 0_555 yes
Fe(2) C(27) C(28) 69.9(2) . . 0_555 yes
C(26) C(27) C(28) 108.3(3) . . 0_555 yes
Fe(2) C(28) C(24) 69.9(2) . . 0_555 yes
Fe(2) C(28) C(27) 69.7(2) . . 0_555 yes
C(24) C(28) C(27) 108.1(4) . . 0_555 yes
S(1) C(29) N(5) 178.3(3) . . 0_555 yes

loop_
_geom_bond_atom_site_label_1
_geom_bond_atom_site_label_2
_geom_bond_distance
_geom_bond_site_symmetry_1
_geom_bond_site_symmetry_2
_geom_bond_publ_flag
Ni N(1) 2.179(2) . . yes
Ni N(1) 2.179(2) . 2_757 yes
Ni N(3) 2.138(3) . . yes
Ni N(3) 2.138(3) . 2_757 yes
Ni N(5) 2.042(2) . . yes
Ni N(5) 2.042(2) . 2_757 yes
Fe(1) C(5) 2.039(3) . . yes
Fe(1) C(6) 2.042(3) . . yes
Fe(1) C(7) 2.043(3) . . yes
Fe(1) C(8) 2.047(3) . . yes
Fe(1) C(9) 2.039(3) . . yes
Fe(1) C(10) 2.040(3) . . yes
Fe(1) C(11) 2.039(4) . . yes
Fe(1) C(12) 2.039(4) . . yes
Fe(1) C(13) 2.039(4) . . yes
Fe(1) C(14) 2.056(3) . . yes
Fe(2) C(19) 2.036(3) . . yes
Fe(2) C(20) 2.047(3) . . yes
Fe(2) C(21) 2.047(4) . . yes
Fe(2) C(22) 2.046(3) . . yes
Fe(2) C(23) 2.036(3) . . yes
Fe(2) C(24) 2.039(3) . . yes
Fe(2) C(25) 2.052(4) . . yes
Fe(2) C(26) 2.046(3) . . yes
Fe(2) C(27) 2.032(3) . . yes
Fe(2) C(28) 2.033(4) . . yes
S(1) C(29) 1.622(3) . . yes
N(1) C(1) 1.346(3) . . yes
N(1) C(4) 1.338(4) . . yes
N(2) C(1) 1.321(4) . . yes
N(2) C(2) 1.337(4) . . yes
N(3) C(15) 1.340(4) . . yes
N(3) C(18) 1.334(4) . . yes
N(4) C(15) 1.320(4) . . yes
N(4) C(16) 1.345(4) . . yes
N(5) C(29) 1.148(4) . . yes
C(2) C(3) 1.386(4) . . yes
C(3) C(4) 1.385(4) . . yes
C(3) C(5) 1.474(4) . . yes
C(5) C(6) 1.431(4) . . yes
C(5) C(9) 1.427(4) . . yes
C(6) C(7) 1.419(5) . . yes
C(7) C(8) 1.405(5) . . yes
C(8) C(9) 1.418(4) . . yes
C(10) C(11) 1.411(6) . . yes
C(10) C(14) 1.392(6) . . yes
C(11) C(12) 1.413(6) . . yes
C(12) C(13) 1.397(6) . . yes
C(13) C(14) 1.418(5) . . yes
C(16) C(17) 1.397(4) . . yes
C(17) C(18) 1.382(4) . . yes
C(17) C(19) 1.461(4) . . yes
C(19) C(20) 1.428(4) . . yes
C(19) C(23) 1.435(4) . . yes
C(20) C(21) 1.420(5) . . yes
C(21) C(22) 1.404(6) . . yes
C(22) C(23) 1.422(5) . . yes
C(24) C(25) 1.414(5) . . yes
C(24) C(28) 1.413(5) . . yes
C(25) C(26) 1.419(5) . . yes
C(26) C(27) 1.406(6) . . yes
C(27) C(28) 1.405(6) . . yes

loop_
_geom_contact_atom_site_label_1
_geom_contact_atom_site_label_2
_geom_contact_distance
_geom_contact_site_symmetry_1
_geom_contact_site_symmetry_2
_geom_contact_publ_flag
S(1) C(26) 3.554(4) . 1_454 ?
S(1) C(27) 3.572(4) . 1_454 ?
N(2) C(1) 3.338(4) . 2_758 ?
N(2) N(2) 3.500(5) . 2_758 ?
N(4) C(22) 3.423(4) . 2_857 ?
N(4) C(27) 3.449(5) . 1_554 ?
N(4) C(28) 3.456(4) . 1_554 ?
N(4) C(7) 3.551(4) . 2_767 ?
C(2) C(7) 3.531(5) . 2_768 ?
C(6) C(6) 3.570(7) . 2_768 ?
C(7) C(28) 3.582(5) . 2_768 ?
C(13) C(25) 3.560(5) . 2_767 ?
C(13) C(16) 3.566(5) . 2_767 ?
C(16) C(23) 3.271(5) . 2_857 ?
C(16) C(22) 3.417(5) . 2_857 ?
C(17) C(19) 3.545(4) . 2_857 ?
C(17) C(23) 3.594(4) . 2_857 ?
C(19) C(19) 3.559(6) . 2_857 ?

loop_
_geom_torsion_atom_site_label_1
_geom_torsion_atom_site_label_2
_geom_torsion_atom_site_label_3
_geom_torsion_atom_site_label_4
_geom_torsion
_geom_torsion_site_symmetry_1
_geom_torsion_site_symmetry_2
_geom_torsion_site_symmetry_3
_geom_torsion_site_symmetry_4
_geom_torsion_publ_flag
Ni N(1) C(1) N(2) -172.8(3) 0_555 78_1 5_555 55_5 yes
Ni N(1) C(4) C(3) 174.6(2) 0_555 78_1 5_555 55_5 yes
Ni N(1) C(1) N(2) 172.8(3) 0_555 78_1 5_555 55_5 yes
Ni N(1) C(4) C(3) -174.6(2) 0_555 78_1 5_555 55_5 yes
Ni N(3) C(15) N(4) 177.1(3) 0_555 78_1 5_555 55_5 yes
Ni N(3) C(18) C(17) -175.8(2) 0_555 78_1 5_555 55_5 yes
Ni N(3) C(15) N(4) -177.1(3) 0_555 78_1 5_555 55_5 yes
Ni N(3) C(18) C(17) 175.8(2) 0_555 78_1 5_555 55_5 yes
Ni N(5) C(29) S(1) -14(11) 0_555 78_1 5_555 55_5 yes
Ni N(5) C(29) S(1) 14(11) 0_555 78_1 5_555 55_5 yes
Fe(1) C(5) C(3) C(2) -124.3(3) 0_555 78_1 5_555 55_5 yes
Fe(1) C(5) C(3) C(4) 57.0(4) 0_555 78_1 5_555 55_5 yes
Fe(1) C(5) C(6) C(7) -59.3(2) 0_555 78_1 5_555 55_5 yes
Fe(1) C(5) C(9) C(8) 59.7(2) 0_555 78_1 5_555 55_5 yes
Fe(1) C(6) C(5) C(3) -121.3(3) 0_555 78_1 5_555 55_5 yes
Fe(1) C(6) C(5) C(9) 59.6(2) 0_555 78_1 5_555 55_5 yes
Fe(1) C(6) C(7) C(8) -59.6(2) 0_555 78_1 5_555 55_5 yes
Fe(1) C(7) C(6) C(5) 59.0(2) 0_555 78_1 5_555 55_5 yes
Fe(1) C(7) C(8) C(9) -58.7(2) 0_555 78_1 5_555 55_5 yes
Fe(1) C(8) C(7) C(6) 59.3(2) 0_555 78_1 5_555 55_5 yes
Fe(1) C(8) C(9) C(5) -59.4(2) 0_555 78_1 5_555 55_5 yes
Fe(1) C(9) C(5) C(3) 121.3(3) 0_555 78_1 5_555 55_5 yes
Fe(1) C(9) C(5) C(6) -59.6(2) 0_555 78_1 5_555 55_5 yes
Fe(1) C(9) C(8) C(7) 58.9(2) 0_555 78_1 5_555 55_5 yes
Fe(1) C(10) C(11) C(12) 59.8(3) 0_555 78_1 5_555 55_5 yes
Fe(1) C(10) C(14) C(13) -59.1(3) 0_555 78_1 5_555 55_5 yes
Fe(1) C(11) C(10) C(14) -60.1(3) 0_555 78_1 5_555 55_5 yes
Fe(1) C(11) C(12) C(13) 59.9(3) 0_555 78_1 5_555 55_5 yes
Fe(1) C(12) C(11) C(10) -59.8(3) 0_555 78_1 5_555 55_5 yes
Fe(1) C(12) C(13) C(14) 60.0(3) 0_555 78_1 5_555 55_5 yes
Fe(1) C(13) C(12) C(11) -59.8(3) 0_555 78_1 5_555 55_5 yes
Fe(1) C(13) C(14) C(10) 59.3(3) 0_555 78_1 5_555 55_5 yes
Fe(1) C(14) C(10) C(11) 59.5(3) 0_555 78_1 5_555 55_5 yes
Fe(1) C(14) C(13) C(12) -59.7(3) 0_555 78_1 5_555 55_5 yes
Fe(2) C(19) C(17) C(16) 104.9(3) 0_555 78_1 5_555 55_5 yes
Fe(2) C(19) C(17) C(18) -75.2(4) 0_555 78_1 5_555 55_5 yes
Fe(2) C(19) C(20) C(21) 59.2(2) 0_555 78_1 5_555 55_5 yes
Fe(2) C(19) C(23) C(22) -59.9(2) 0_555 78_1 5_555 55_5 yes
Fe(2) C(20) C(19) C(17) 118.0(3) 0_555 78_1 5_555 55_5 yes
Fe(2) C(20) C(19) C(23) -59.4(2) 0_555 78_1 5_555 55_5 yes
Fe(2) C(20) C(21) C(22) 59.3(3) 0_555 78_1 5_555 55_5 yes
Fe(2) C(21) C(20) C(19) -58.8(2) 0_555 78_1 5_555 55_5 yes
Fe(2) C(21) C(22) C(23) 58.6(2) 0_555 78_1 5_555 55_5 yes
Fe(2) C(22) C(21) C(20) -59.2(3) 0_555 78_1 5_555 55_5 yes
Fe(2) C(22) C(23) C(19) 59.5(2) 0_555 78_1 5_555 55_5 yes
Fe(2) C(23) C(19) C(17) -117.7(3) 0_555 78_1 5_555 55_5 yes
Fe(2) C(23) C(19) C(20) 59.7(2) 0_555 78_1 5_555 55_5 yes
Fe(2) C(23) C(22) C(21) -59.1(3) 0_555 78_1 5_555 55_5 yes
Fe(2) C(24) C(25) C(26) -59.1(3) 0_555 78_1 5_555 55_5 yes
Fe(2) C(24) C(28) C(27) 59.4(3) 0_555 78_1 5_555 55_5 yes
Fe(2) C(25) C(24) C(28) 59.5(3) 0_555 78_1 5_555 55_5 yes
Fe(2) C(25) C(26) C(27) -59.1(2) 0_555 78_1 5_555 55_5 yes
Fe(2) C(26) C(25) C(24) 59.0(3) 0_555 78_1 5_555 55_5 yes
Fe(2) C(26) C(27) C(28) -59.8(3) 0_555 78_1 5_555 55_5 yes
Fe(2) C(27) C(26) C(25) 59.5(3) 0_555 78_1 5_555 55_5 yes
Fe(2) C(27) C(28) C(24) -59.6(3) 0_555 78_1 5_555 55_5 yes
Fe(2) C(28) C(24) C(25) -60.0(3) 0_555 78_1 5_555 55_5 yes
Fe(2) C(28) C(27) C(26) 60.1(3) 0_555 78_1 5_555 55_5 yes
N(1) Ni N(3) C(15) -118.7(2) 0_555 78_1 5_555 55_5 yes
N(1) Ni N(3) C(18) 56.7(2) 0_555 78_1 5_555 55_5 yes
N(1) Ni N(3) C(15) -61.3(2) 0_555 78_1 5_555 55_5 yes
N(1) Ni N(3) C(18) 123.3(2) 0_555 78_1 5_555 55_5 yes
N(1) Ni N(5) C(29) -144.1(8) 0_555 78_1 5_555 55_5 yes
N(1) Ni N(5) C(29) -35.9(8) 0_555 78_1 5_555 55_5 yes
N(1) C(1) N(2) C(2) -2.2(6) 0_555 78_1 5_555 55_5 yes
N(1) C(4) C(3) C(2) -0.6(4) 0_555 78_1 5_555 55_5 yes
N(1) C(4) C(3) C(5) 178.1(3) 0_555 78_1 5_555 55_5 yes
N(2) C(1) N(1) C(4) 4.0(5) 0_555 78_1 5_555 55_5 yes
N(2) C(2) C(3) C(4) 2.7(5) 0_555 78_1 5_555 55_5 yes
N(2) C(2) C(3) C(5) -176.1(3) 0_555 78_1 5_555 55_5 yes
N(3) Ni N(1) C(1) -117.9(3) 0_555 78_1 5_555 55_5 yes
N(3) Ni N(1) C(4) 65.4(2) 0_555 78_1 5_555 55_5 yes
N(3) Ni N(1) C(1) -62.1(3) 0_555 78_1 5_555 55_5 yes
N(3) Ni N(1) C(4) 114.6(2) 0_555 78_1 5_555 55_5 yes
N(3) Ni N(5) C(29) 128.7(8) 0_555 78_1 5_555 55_5 yes
N(3) Ni N(5) C(29) 51.3(8) 0_555 78_1 5_555 55_5 yes
N(3) C(15) N(4) C(16) -1.1(5) 0_555 78_1 5_555 55_5 yes
N(3) C(18) C(17) C(16) -1.6(4) 0_555 78_1 5_555 55_5 yes
N(3) C(18) C(17) C(19) 178.5(3) 0_555 78_1 5_555 55_5 yes
N(4) C(15) N(3) C(18) 1.5(5) 0_555 78_1 5_555 55_5 yes
N(4) C(16) C(17) C(18) 2.0(5) 0_555 78_1 5_555 55_5 yes
N(4) C(16) C(17) C(19) -178.1(3) 0_555 78_1 5_555 55_5 yes
N(5) Ni N(1) C(1) 152.5(3) 0_555 78_1 5_555 55_5 yes
N(5) Ni N(1) C(4) -24.2(2) 0_555 78_1 5_555 55_5 yes
N(5) Ni N(1) C(1) 27.5(3) 0_555 78_1 5_555 55_5 yes
N(5) Ni N(1) C(4) -155.8(2) 0_555 78_1 5_555 55_5 yes
N(5) Ni N(3) C(15) -28.8(2) 0_555 78_1 5_555 55_5 yes
N(5) Ni N(3) C(18) 146.7(2) 0_555 78_1 5_555 55_5 yes
N(5) Ni N(3) C(15) -151.2(2) 0_555 78_1 5_555 55_5 yes
N(5) Ni N(3) C(18) 33.3(2) 0_555 78_1 5_555 55_5 yes
C(1) N(1) C(4) C(3) -2.4(4) 0_555 78_1 5_555 55_5 yes
C(1) N(2) C(2) C(3) -1.4(5) 0_555 78_1 5_555 55_5 yes
C(2) C(3) C(5) C(6) -33.8(5) 0_555 78_1 5_555 55_5 yes
C(2) C(3) C(5) C(9) 145.2(3) 0_555 78_1 5_555 55_5 yes
C(3) C(5) Fe(1) C(6) 120.6(3) 0_555 78_1 5_555 55_5 yes
C(3) C(5) Fe(1) C(7) 158.2(3) 0_555 78_1 5_555 55_5 yes
C(3) C(5) Fe(1) C(8) -158.5(3) 0_555 78_1 5_555 55_5 yes
C(3) C(5) Fe(1) C(9) -120.9(3) 0_555 78_1 5_555 55_5 yes
C(3) C(5) Fe(1) C(10) -6.6(3) 0_555 78_1 5_555 55_5 yes
C(3) C(5) Fe(1) C(11) 36.7(3) 0_555 78_1 5_555 55_5 yes
C(3) C(5) Fe(1) C(12) 72.1(4) 0_555 78_1 5_555 55_5 yes
C(3) C(5) Fe(1) C(13) -78.4(7) 0_555 78_1 5_555 55_5 yes
C(3) C(5) Fe(1) C(14) -46.5(3) 0_555 78_1 5_555 55_5 yes
C(3) C(5) C(6) C(7) 179.5(3) 0_555 78_1 5_555 55_5 yes
C(3) C(5) C(9) C(8) -179.1(3) 0_555 78_1 5_555 55_5 yes
C(4) C(3) C(5) C(6) 147.5(3) 0_555 78_1 5_555 55_5 yes
C(4) C(3) C(5) C(9) -33.5(5) 0_555 78_1 5_555 55_5 yes
C(5) Fe(1) C(6) C(7) 119.3(3) 0_555 78_1 5_555 55_5 yes
C(5) Fe(1) C(7) C(6) -37.9(2) 0_555 78_1 5_555 55_5 yes
C(5) Fe(1) C(7) C(8) 81.5(2) 0_555 78_1 5_555 55_5 yes
C(5) Fe(1) C(8) C(7) -82.1(2) 0_555 78_1 5_555 55_5 yes
C(5) Fe(1) C(8) C(9) 38.0(2) 0_555 78_1 5_555 55_5 yes
C(5) Fe(1) C(9) C(8) -119.1(3) 0_555 78_1 5_555 55_5 yes
C(5) Fe(1) C(10) C(11) 111.7(3) 0_555 78_1 5_555 55_5 yes
C(5) Fe(1) C(10) C(14) -128.6(2) 0_555 78_1 5_555 55_5 yes
C(5) Fe(1) C(11) C(10) -86.5(3) 0_555 78_1 5_555 55_5 yes
C(5) Fe(1) C(11) C(12) 154.9(2) 0_555 78_1 5_555 55_5 yes
C(5) Fe(1) C(12) C(11) -51.6(4) 0_555 78_1 5_555 55_5 yes
C(5) Fe(1) C(12) C(13) -170.2(3) 0_555 78_1 5_555 55_5 yes
C(5) Fe(1) C(13) C(12) 158.7(6) 0_555 78_1 5_555 55_5 yes
C(5) Fe(1) C(13) C(14) 39.2(8) 0_555 78_1 5_555 55_5 yes
C(5) Fe(1) C(14) C(10) 71.7(3) 0_555 78_1 5_555 55_5 yes
C(5) Fe(1) C(14) C(13) -169.6(2) 0_555 78_1 5_555 55_5 yes
C(5) C(6) Fe(1) C(7) -119.3(3) 0_555 78_1 5_555 55_5 yes
C(5) C(6) Fe(1) C(8) -82.0(2) 0_555 78_1 5_555 55_5 yes
C(5) C(6) Fe(1) C(9) -38.2(2) 0_555 78_1 5_555 55_5 yes
C(5) C(6) Fe(1) C(10) 74.0(3) 0_555 78_1 5_555 55_5 yes
C(5) C(6) Fe(1) C(11) 113.7(2) 0_555 78_1 5_555 55_5 yes
C(5) C(6) Fe(1) C(12) 156.4(2) 0_555 78_1 5_555 55_5 yes
C(5) C(6) Fe(1) C(13) -171.4(3) 0_555 78_1 5_555 55_5 yes
C(5) C(6) Fe(1) C(14) 47.4(7) 0_555 78_1 5_555 55_5 yes
C(5) C(6) C(7) C(8) -0.6(4) 0_555 78_1 5_555 55_5 yes
C(5) C(9) Fe(1) C(6) 38.3(2) 0_555 78_1 5_555 55_5 yes
C(5) C(9) Fe(1) C(7) 82.1(2) 0_555 78_1 5_555 55_5 yes
C(5) C(9) Fe(1) C(8) 119.1(3) 0_555 78_1 5_555 55_5 yes
C(5) C(9) Fe(1) C(10) -84.8(2) 0_555 78_1 5_555 55_5 yes
C(5) C(9) Fe(1) C(11) -48.0(4) 0_555 78_1 5_555 55_5 yes
C(5) C(9) Fe(1) C(12) 154.7(5) 0_555 78_1 5_555 55_5 yes
C(5) C(9) Fe(1) C(13) -168.9(2) 0_555 78_1 5_555 55_5 yes
C(5) C(9) Fe(1) C(14) -127.3(2) 0_555 78_1 5_555 55_5 yes
C(5) C(9) C(8) C(7) -0.4(4) 0_555 78_1 5_555 55_5 yes
C(6) Fe(1) C(5) C(9) -118.5(3) 0_555 78_1 5_555 55_5 yes
C(6) Fe(1) C(7) C(8) 119.4(3) 0_555 78_1 5_555 55_5 yes
C(6) Fe(1) C(8) C(7) -37.7(2) 0_555 78_1 5_555 55_5 yes
C(6) Fe(1) C(8) C(9) 82.3(2) 0_555 78_1 5_555 55_5 yes
C(6) Fe(1) C(9) C(8) -80.8(2) 0_555 78_1 5_555 55_5 yes
C(6) Fe(1) C(10) C(11) 69.8(3) 0_555 78_1 5_555 55_5 yes
C(6) Fe(1) C(10) C(14) -170.5(2) 0_555 78_1 5_555 55_5 yes
C(6) Fe(1) C(11) C(10) -129.7(2) 0_555 78_1 5_555 55_5 yes
C(6) Fe(1) C(11) C(12) 111.7(3) 0_555 78_1 5_555 55_5 yes
C(6) Fe(1) C(12) C(11) -85.2(3) 0_555 78_1 5_555 55_5 yes
C(6) Fe(1) C(12) C(13) 156.2(2) 0_555 78_1 5_555 55_5 yes
C(6) Fe(1) C(13) C(12) -47.4(4) 0_555 78_1 5_555 55_5 yes
C(6) Fe(1) C(13) C(14) -166.9(3) 0_555 78_1 5_555 55_5 yes
C(6) Fe(1) C(14) C(10) 33.3(8) 0_555 78_1 5_555 55_5 yes
C(6) Fe(1) C(14) C(13) 152.0(6) 0_555 78_1 5_555 55_5 yes
C(6) C(5) Fe(1) C(7) 37.5(2) 0_555 78_1 5_555 55_5 yes
C(6) C(5) Fe(1) C(8) 80.8(2) 0_555 78_1 5_555 55_5 yes
C(6) C(5) Fe(1) C(9) 118.5(3) 0_555 78_1 5_555 55_5 yes
C(6) C(5) Fe(1) C(10) -127.2(2) 0_555 78_1 5_555 55_5 yes
C(6) C(5) Fe(1) C(11) -83.9(2) 0_555 78_1 5_555 55_5 yes
C(6) C(5) Fe(1) C(12) -48.5(4) 0_555 78_1 5_555 55_5 yes
C(6) C(5) Fe(1) C(13) 161.0(6) 0_555 78_1 5_555 55_5 yes
C(6) C(5) Fe(1) C(14) -167.2(2) 0_555 78_1 5_555 55_5 yes
C(6) C(5) C(9) C(8) 0.1(4) 0_555 78_1 5_555 55_5 yes
C(6) C(7) Fe(1) C(8) -119.4(3) 0_555 78_1 5_555 55_5 yes
C(6) C(7) Fe(1) C(9) -82.1(2) 0_555 78_1 5_555 55_5 yes
C(6) C(7) Fe(1) C(10) 46.4(7) 0_555 78_1 5_555 55_5 yes
C(6) C(7) Fe(1) C(11) 72.4(3) 0_555 78_1 5_555 55_5 yes
C(6) C(7) Fe(1) C(12) 112.4(2) 0_555 78_1 5_555 55_5 yes
C(6) C(7) Fe(1) C(13) 154.2(2) 0_555 78_1 5_555 55_5 yes
C(6) C(7) Fe(1) C(14) -173.3(3) 0_555 78_1 5_555 55_5 yes
C(6) C(7) C(8) C(9) 0.6(4) 0_555 78_1 5_555 55_5 yes
C(7) Fe(1) C(5) C(9) -81.0(2) 0_555 78_1 5_555 55_5 yes
C(7) Fe(1) C(8) C(9) 120.1(3) 0_555 78_1 5_555 55_5 yes
C(7) Fe(1) C(9) C(8) -36.9(2) 0_555 78_1 5_555 55_5 yes
C(7) Fe(1) C(10) C(11) 32.7(7) 0_555 78_1 5_555 55_5 yes
C(7) Fe(1) C(10) C(14) 152.4(5) 0_555 78_1 5_555 55_5 yes
C(7) Fe(1) C(11) C(10) -170.3(2) 0_555 78_1 5_555 55_5 yes
C(7) Fe(1) C(11) C(12) 71.1(3) 0_555 78_1 5_555 55_5 yes
C(7) Fe(1) C(12) C(11) -127.8(3) 0_555 78_1 5_555 55_5 yes
C(7) Fe(1) C(12) C(13) 113.6(2) 0_555 78_1 5_555 55_5 yes
C(7) Fe(1) C(13) C(12) -83.0(3) 0_555 78_1 5_555 55_5 yes
C(7) Fe(1) C(13) C(14) 157.5(2) 0_555 78_1 5_555 55_5 yes
C(7) Fe(1) C(14) C(10) -165.6(3) 0_555 78_1 5_555 55_5 yes
C(7) Fe(1) C(14) C(13) -46.9(5) 0_555 78_1 5_555 55_5 yes
C(7) C(6) Fe(1) C(8) 37.3(2) 0_555 78_1 5_555 55_5 yes
C(7) C(6) Fe(1) C(9) 81.1(2) 0_555 78_1 5_555 55_5 yes
C(7) C(6) Fe(1) C(10) -166.7(2) 0_555 78_1 5_555 55_5 yes
C(7) C(6) Fe(1) C(11) -127.0(2) 0_555 78_1 5_555 55_5 yes
C(7) C(6) Fe(1) C(12) -84.3(3) 0_555 78_1 5_555 55_5 yes
C(7) C(6) Fe(1) C(13) -52.1(4) 0_555 78_1 5_555 55_5 yes
C(7) C(6) Fe(1) C(14) 166.7(6) 0_555 78_1 5_555 55_5 yes
C(7) C(6) C(5) C(9) 0.3(4) 0_555 78_1 5_555 55_5 yes
C(7) C(8) Fe(1) C(9) -120.1(3) 0_555 78_1 5_555 55_5 yes
C(7) C(8) Fe(1) C(10) -172.1(3) 0_555 78_1 5_555 55_5 yes
C(7) C(8) Fe(1) C(11) 37.8(7) 0_555 78_1 5_555 55_5 yes
C(7) C(8) Fe(1) C(12) 70.5(3) 0_555 78_1 5_555 55_5 yes
C(7) C(8) Fe(1) C(13) 111.3(2) 0_555 78_1 5_555 55_5 yes
C(7) C(8) Fe(1) C(14) 154.4(2) 0_555 78_1 5_555 55_5 yes
C(8) Fe(1) C(5) C(9) -37.7(2) 0_555 78_1 5_555 55_5 yes
C(8) Fe(1) C(10) C(11) -168.2(3) 0_555 78_1 5_555 55_5 yes
C(8) Fe(1) C(10) C(14) -48.5(4) 0_555 78_1 5_555 55_5 yes
C(8) Fe(1) C(11) C(10) 160.1(5) 0_555 78_1 5_555 55_5 yes
C(8) Fe(1) C(11) C(12) 41.5(7) 0_555 78_1 5_555 55_5 yes
C(8) Fe(1) C(12) C(11) -167.2(2) 0_555 78_1 5_555 55_5 yes
C(8) Fe(1) C(12) C(13) 74.2(3) 0_555 78_1 5_555 55_5 yes
C(8) Fe(1) C(13) C(12) -125.8(3) 0_555 78_1 5_555 55_5 yes
C(8) Fe(1) C(13) C(14) 114.7(3) 0_555 78_1 5_555 55_5 yes
C(8) Fe(1) C(14) C(10) 157.4(2) 0_555 78_1 5_555 55_5 yes
C(8) Fe(1) C(14) C(13) -83.9(3) 0_555 78_1 5_555 55_5 yes
C(8) C(7) Fe(1) C(9) 37.3(2) 0_555 78_1 5_555 55_5 yes
C(8) C(7) Fe(1) C(10) 165.8(5) 0_555 78_1 5_555 55_5 yes
C(8) C(7) Fe(1) C(11) -168.2(2) 0_555 78_1 5_555 55_5 yes
C(8) C(7) Fe(1) C(12) -128.2(2) 0_555 78_1 5_555 55_5 yes
C(8) C(7) Fe(1) C(13) -86.4(3) 0_555 78_1 5_555 55_5 yes
C(8) C(7) Fe(1) C(14) -53.9(4) 0_555 78_1 5_555 55_5 yes
C(8) C(9) Fe(1) C(10) 156.1(2) 0_555 78_1 5_555 55_5 yes
C(8) C(9) Fe(1) C(11) -167.1(3) 0_555 78_1 5_555 55_5 yes
C(8) C(9) Fe(1) C(12) 35.6(7) 0_555 78_1 5_555 55_5 yes
C(8) C(9) Fe(1) C(13) 72.1(3) 0_555 78_1 5_555 55_5 yes
C(8) C(9) Fe(1) C(14) 113.6(2) 0_555 78_1 5_555 55_5 yes
C(9) Fe(1) C(10) C(11) 155.4(2) 0_555 78_1 5_555 55_5 yes
C(9) Fe(1) C(10) C(14) -84.9(3) 0_555 78_1 5_555 55_5 yes
C(9) Fe(1) C(11) C(10) -52.9(4) 0_555 78_1 5_555 55_5 yes
C(9) Fe(1) C(11) C(12) -171.4(3) 0_555 78_1 5_555 55_5 yes
C(9) Fe(1) C(12) C(11) 164.4(5) 0_555 78_1 5_555 55_5 yes
C(9) Fe(1) C(12) C(13) 45.8(7) 0_555 78_1 5_555 55_5 yes
C(9) Fe(1) C(13) C(12) -166.7(2) 0_555 78_1 5_555 55_5 yes
C(9) Fe(1) C(13) C(14) 73.8(3) 0_555 78_1 5_555 55_5 yes
C(9) Fe(1) C(14) C(10) 113.8(2) 0_555 78_1 5_555 55_5 yes
C(9) Fe(1) C(14) C(13) -127.5(3) 0_555 78_1 5_555 55_5 yes
C(9) C(5) Fe(1) C(10) 114.3(2) 0_555 78_1 5_555 55_5 yes
C(9) C(5) Fe(1) C(11) 157.6(2) 0_555 78_1 5_555 55_5 yes
C(9) C(5) Fe(1) C(12) -167.0(3) 0_555 78_1 5_555 55_5 yes
C(9) C(5) Fe(1) C(13) 42.5(7) 0_555 78_1 5_555 55_5 yes
C(9) C(5) Fe(1) C(14) 74.3(2) 0_555 78_1 5_555 55_5 yes
C(9) C(8) Fe(1) C(10) -52.0(4) 0_555 78_1 5_555 55_5 yes
C(9) C(8) Fe(1) C(11) 157.9(6) 0_555 78_1 5_555 55_5 yes
C(9) C(8) Fe(1) C(12) -169.5(2) 0_555 78_1 5_555 55_5 yes
C(9) C(8) Fe(1) C(13) -128.6(2) 0_555 78_1 5_555 55_5 yes
C(9) C(8) Fe(1) C(14) -85.6(2) 0_555 78_1 5_555 55_5 yes
C(10) Fe(1) C(11) C(12) -118.6(4) 0_555 78_1 5_555 55_5 yes
C(10) Fe(1) C(12) C(11) 38.0(3) 0_555 78_1 5_555 55_5 yes
C(10) Fe(1) C(12) C(13) -80.6(3) 0_555 78_1 5_555 55_5 yes
C(10) Fe(1) C(13) C(12) 82.1(3) 0_555 78_1 5_555 55_5 yes
C(10) Fe(1) C(13) C(14) -37.4(3) 0_555 78_1 5_555 55_5 yes
C(10) Fe(1) C(14) C(13) 118.7(4) 0_555 78_1 5_555 55_5 yes
C(10) C(11) Fe(1) C(12) 118.6(4) 0_555 78_1 5_555 55_5 yes
C(10) C(11) Fe(1) C(13) 80.9(3) 0_555 78_1 5_555 55_5 yes
C(10) C(11) Fe(1) C(14) 36.9(2) 0_555 78_1 5_555 55_5 yes
C(10) C(11) C(12) C(13) 0.1(5) 0_555 78_1 5_555 55_5 yes
C(10) C(14) Fe(1) C(11) -37.6(2) 0_555 78_1 5_555 55_5 yes
C(10) C(14) Fe(1) C(12) -81.5(3) 0_555 78_1 5_555 55_5 yes
C(10) C(14) Fe(1) C(13) -118.7(4) 0_555 78_1 5_555 55_5 yes
C(10) C(14) C(13) C(12) -0.4(4) 0_555 78_1 5_555 55_5 yes
C(11) Fe(1) C(10) C(14) 119.7(4) 0_555 78_1 5_555 55_5 yes
C(11) Fe(1) C(12) C(13) -118.6(4) 0_555 78_1 5_555 55_5 yes
C(11) Fe(1) C(13) C(12) 38.1(3) 0_555 78_1 5_555 55_5 yes
C(11) Fe(1) C(13) C(14) -81.4(3) 0_555 78_1 5_555 55_5 yes
C(11) Fe(1) C(14) C(13) 81.1(3) 0_555 78_1 5_555 55_5 yes
C(11) C(10) Fe(1) C(12) -38.0(3) 0_555 78_1 5_555 55_5 yes
C(11) C(10) Fe(1) C(13) -81.5(3) 0_555 78_1 5_555 55_5 yes
C(11) C(10) Fe(1) C(14) -119.7(4) 0_555 78_1 5_555 55_5 yes
C(11) C(10) C(14) C(13) 0.4(4) 0_555 78_1 5_555 55_5 yes
C(11) C(12) Fe(1) C(13) 118.6(4) 0_555 78_1 5_555 55_5 yes
C(11) C(12) Fe(1) C(14) 81.0(3) 0_555 78_1 5_555 55_5 yes
C(11) C(12) C(13) C(14) 0.2(5) 0_555 78_1 5_555 55_5 yes
C(12) Fe(1) C(10) C(14) 81.7(3) 0_555 78_1 5_555 55_5 yes
C(12) Fe(1) C(13) C(14) -119.5(4) 0_555 78_1 5_555 55_5 yes
C(12) Fe(1) C(14) C(13) 37.2(3) 0_555 78_1 5_555 55_5 yes
C(12) C(11) Fe(1) C(13) -37.7(2) 0_555 78_1 5_555 55_5 yes
C(12) C(11) Fe(1) C(14) -81.7(3) 0_555 78_1 5_555 55_5 yes
C(12) C(11) C(10) C(14) -0.3(5) 0_555 78_1 5_555 55_5 yes
C(12) C(13) Fe(1) C(14) 119.5(4) 0_555 78_1 5_555 55_5 yes
C(13) Fe(1) C(10) C(14) 38.2(3) 0_555 78_1 5_555 55_5 yes
C(13) C(12) Fe(1) C(14) -37.6(2) 0_555 78_1 5_555 55_5 yes
C(15) N(3) C(18) C(17) 0.0(4) 0_555 78_1 5_555 55_5 yes
C(15) N(4) C(16) C(17) -0.7(5) 0_555 78_1 5_555 55_5 yes
C(16) C(17) C(19) C(20) 15.8(5) 0_555 78_1 5_555 55_5 yes
C(16) C(17) C(19) C(23) -167.3(3) 0_555 78_1 5_555 55_5 yes
C(17) C(19) Fe(2) C(20) -121.1(4) 0_555 78_1 5_555 55_5 yes
C(17) C(19) Fe(2) C(21) -158.7(3) 0_555 78_1 5_555 55_5 yes
C(17) C(19) Fe(2) C(22) 158.1(3) 0_555 78_1 5_555 55_5 yes
C(17) C(19) Fe(2) C(23) 120.1(3) 0_555 78_1 5_555 55_5 yes
C(17) C(19) Fe(2) C(24) -0.9(3) 0_555 78_1 5_555 55_5 yes
C(17) C(19) Fe(2) C(25) -42.2(3) 0_555 78_1 5_555 55_5 yes
C(17) C(19) Fe(2) C(26) -75.4(5) 0_555 78_1 5_555 55_5 yes
C(17) C(19) Fe(2) C(27) 76.3(4) 0_555 78_1 5_555 55_5 yes
C(17) C(19) Fe(2) C(28) 41.8(3) 0_555 78_1 5_555 55_5 yes
C(17) C(19) C(20) C(21) 177.2(3) 0_555 78_1 5_555 55_5 yes
C(17) C(19) C(23) C(22) -177.6(3) 0_555 78_1 5_555 55_5 yes
C(18) C(17) C(19) C(20) -164.3(3) 0_555 78_1 5_555 55_5 yes
C(18) C(17) C(19) C(23) 12.7(5) 0_555 78_1 5_555 55_5 yes
C(19) Fe(2) C(20) C(21) -119.3(3) 0_555 78_1 5_555 55_5 yes
C(19) Fe(2) C(21) C(20) 37.8(2) 0_555 78_1 5_555 55_5 yes
C(19) Fe(2) C(21) C(22) -81.9(2) 0_555 78_1 5_555 55_5 yes
C(19) Fe(2) C(22) C(21) 81.7(2) 0_555 78_1 5_555 55_5 yes
C(19) Fe(2) C(22) C(23) -38.5(2) 0_555 78_1 5_555 55_5 yes
C(19) Fe(2) C(23) C(22) 118.5(3) 0_555 78_1 5_555 55_5 yes
C(19) Fe(2) C(24) C(25) -124.7(2) 0_555 78_1 5_555 55_5 yes
C(19) Fe(2) C(24) C(28) 116.4(2) 0_555 78_1 5_555 55_5 yes
C(19) Fe(2) C(25) C(24) 75.0(2) 0_555 78_1 5_555 55_5 yes
C(19) Fe(2) C(25) C(26) -165.8(2) 0_555 78_1 5_555 55_5 yes
C(19) Fe(2) C(26) C(25) 43.0(6) 0_555 78_1 5_555 55_5 yes
C(19) Fe(2) C(26) C(27) 162.2(4) 0_555 78_1 5_555 55_5 yes
C(19) Fe(2) C(27) C(26) -167.6(3) 0_555 78_1 5_555 55_5 yes
C(19) Fe(2) C(27) C(28) -48.5(4) 0_555 78_1 5_555 55_5 yes
C(19) Fe(2) C(28) C(24) -82.1(3) 0_555 78_1 5_555 55_5 yes
C(19) Fe(2) C(28) C(27) 158.7(2) 0_555 78_1 5_555 55_5 yes
C(19) C(20) Fe(2) C(21) 119.3(3) 0_555 78_1 5_555 55_5 yes
C(19) C(20) Fe(2) C(22) 82.3(2) 0_555 78_1 5_555 55_5 yes
C(19) C(20) Fe(2) C(23) 38.3(2) 0_555 78_1 5_555 55_5 yes
C(19) C(20) Fe(2) C(24) -79.2(2) 0_555 78_1 5_555 55_5 yes
C(19) C(20) Fe(2) C(25) -122.4(2) 0_555 78_1 5_555 55_5 yes
C(19) C(20) Fe(2) C(26) -165.0(2) 0_555 78_1 5_555 55_5 yes
C(19) C(20) Fe(2) C(27) 157.0(4) 0_555 78_1 5_555 55_5 yes
C(19) C(20) Fe(2) C(28) -41.5(5) 0_555 78_1 5_555 55_5 yes
C(19) C(20) C(21) C(22) 0.5(4) 0_555 78_1 5_555 55_5 yes
C(19) C(23) Fe(2) C(20) -38.0(2) 0_555 78_1 5_555 55_5 yes
C(19) C(23) Fe(2) C(21) -81.7(2) 0_555 78_1 5_555 55_5 yes
C(19) C(23) Fe(2) C(22) -118.5(3) 0_555 78_1 5_555 55_5 yes
C(19) C(23) Fe(2) C(24) 78.7(2) 0_555 78_1 5_555 55_5 yes
C(19) C(23) Fe(2) C(25) 52.1(5) 0_555 78_1 5_555 55_5 yes
C(19) C(23) Fe(2) C(26) -169.5(3) 0_555 78_1 5_555 55_5 yes
C(19) C(23) Fe(2) C(27) 160.7(2) 0_555 78_1 5_555 55_5 yes
C(19) C(23) Fe(2) C(28) 119.1(2) 0_555 78_1 5_555 55_5 yes
C(19) C(23) C(22) C(21) 0.5(4) 0_555 78_1 5_555 55_5 yes
C(20) Fe(2) C(19) C(23) 118.7(3) 0_555 78_1 5_555 55_5 yes
C(20) Fe(2) C(21) C(22) -119.7(3) 0_555 78_1 5_555 55_5 yes
C(20) Fe(2) C(22) C(21) 37.5(2) 0_555 78_1 5_555 55_5 yes
C(20) Fe(2) C(22) C(23) -82.6(2) 0_555 78_1 5_555 55_5 yes
C(20) Fe(2) C(23) C(22) 80.5(2) 0_555 78_1 5_555 55_5 yes
C(20) Fe(2) C(24) C(25) -82.1(2) 0_555 78_1 5_555 55_5 yes
C(20) Fe(2) C(24) C(28) 159.1(2) 0_555 78_1 5_555 55_5 yes
C(20) Fe(2) C(25) C(24) 118.2(2) 0_555 78_1 5_555 55_5 yes
C(20) Fe(2) C(25) C(26) -122.6(2) 0_555 78_1 5_555 55_5 yes
C(20) Fe(2) C(26) C(25) 78.5(3) 0_555 78_1 5_555 55_5 yes
C(20) Fe(2) C(26) C(27) -162.3(2) 0_555 78_1 5_555 55_5 yes
C(20) Fe(2) C(27) C(26) 50.1(6) 0_555 78_1 5_555 55_5 yes
C(20) Fe(2) C(27) C(28) 169.3(4) 0_555 78_1 5_555 55_5 yes
C(20) Fe(2) C(28) C(24) -51.7(5) 0_555 78_1 5_555 55_5 yes
C(20) Fe(2) C(28) C(27) -171.0(4) 0_555 78_1 5_555 55_5 yes
C(20) C(19) Fe(2) C(21) -37.5(2) 0_555 78_1 5_555 55_5 yes
C(20) C(19) Fe(2) C(22) -80.7(2) 0_555 78_1 5_555 55_5 yes
C(20) C(19) Fe(2) C(23) -118.7(3) 0_555 78_1 5_555 55_5 yes
C(20) C(19) Fe(2) C(24) 120.2(2) 0_555 78_1 5_555 55_5 yes
C(20) C(19) Fe(2) C(25) 78.9(2) 0_555 78_1 5_555 55_5 yes
C(20) C(19) Fe(2) C(26) 45.7(5) 0_555 78_1 5_555 55_5 yes
C(20) C(19) Fe(2) C(27) -162.6(3) 0_555 78_1 5_555 55_5 yes
C(20) C(19) Fe(2) C(28) 162.9(2) 0_555 78_1 5_555 55_5 yes
C(20) C(19) C(23) C(22) -0.2(4) 0_555 78_1 5_555 55_5 yes
C(20) C(21) Fe(2) C(22) 119.7(3) 0_555 78_1 5_555 55_5 yes
C(20) C(21) Fe(2) C(23) 82.3(2) 0_555 78_1 5_555 55_5 yes
C(20) C(21) Fe(2) C(24) -47.4(5) 0_555 78_1 5_555 55_5 yes
C(20) C(21) Fe(2) C(25) -82.1(2) 0_555 78_1 5_555 55_5 yes
C(20) C(21) Fe(2) C(26) -124.4(2) 0_555 78_1 5_555 55_5 yes
C(20) C(21) Fe(2) C(27) -166.4(2) 0_555 78_1 5_555 55_5 yes
C(20) C(21) Fe(2) C(28) 159.3(4) 0_555 78_1 5_555 55_5 yes
C(20) C(21) C(22) C(23) -0.6(4) 0_555 78_1 5_555 55_5 yes
C(21) Fe(2) C(19) C(23) 81.2(2) 0_555 78_1 5_555 55_5 yes
C(21) Fe(2) C(22) C(23) -120.1(3) 0_555 78_1 5_555 55_5 yes
C(21) Fe(2) C(23) C(22) 36.8(2) 0_555 78_1 5_555 55_5 yes
C(21) Fe(2) C(24) C(25) -47.1(5) 0_555 78_1 5_555 55_5 yes
C(21) Fe(2) C(24) C(28) -166.0(4) 0_555 78_1 5_555 55_5 yes
C(21) Fe(2) C(25) C(24) 161.5(2) 0_555 78_1 5_555 55_5 yes
C(21) Fe(2) C(25) C(26) -79.3(3) 0_555 78_1 5_555 55_5 yes
C(21) Fe(2) C(26) C(25) 120.1(2) 0_555 78_1 5_555 55_5 yes
C(21) Fe(2) C(26) C(27) -120.7(2) 0_555 78_1 5_555 55_5 yes
C(21) Fe(2) C(27) C(26) 78.7(3) 0_555 78_1 5_555 55_5 yes
C(21) Fe(2) C(27) C(28) -162.2(2) 0_555 78_1 5_555 55_5 yes
C(21) Fe(2) C(28) C(24) 165.6(4) 0_555 78_1 5_555 55_5 yes
C(21) Fe(2) C(28) C(27) 46.3(6) 0_555 78_1 5_555 55_5 yes
C(21) C(20) Fe(2) C(22) -37.1(2) 0_555 78_1 5_555 55_5 yes
C(21) C(20) Fe(2) C(23) -81.0(2) 0_555 78_1 5_555 55_5 yes
C(21) C(20) Fe(2) C(24) 161.4(2) 0_555 78_1 5_555 55_5 yes
C(21) C(20) Fe(2) C(25) 118.3(2) 0_555 78_1 5_555 55_5 yes
C(21) C(20) Fe(2) C(26) 75.6(3) 0_555 78_1 5_555 55_5 yes
C(21) C(20) Fe(2) C(27) 37.7(6) 0_555 78_1 5_555 55_5 yes
C(21) C(20) Fe(2) C(28) -160.9(4) 0_555 78_1 5_555 55_5 yes
C(21) C(20) C(19) C(23) -0.2(4) 0_555 78_1 5_555 55_5 yes
C(21) C(22) Fe(2) C(23) 120.1(3) 0_555 78_1 5_555 55_5 yes
C(21) C(22) Fe(2) C(24) 166.4(4) 0_555 78_1 5_555 55_5 yes
C(21) C(22) Fe(2) C(25) -52.5(5) 0_555 78_1 5_555 55_5 yes
C(21) C(22) Fe(2) C(26) -82.5(3) 0_555 78_1 5_555 55_5 yes
C(21) C(22) Fe(2) C(27) -123.8(2) 0_555 78_1 5_555 55_5 yes
C(21) C(22) Fe(2) C(28) -164.6(2) 0_555 78_1 5_555 55_5 yes
C(22) Fe(2) C(19) C(23) 38.0(2) 0_555 78_1 5_555 55_5 yes
C(22) Fe(2) C(24) C(25) 157.8(4) 0_555 78_1 5_555 55_5 yes
C(22) Fe(2) C(24) C(28) 38.9(5) 0_555 78_1 5_555 55_5 yes
C(22) Fe(2) C(25) C(24) -160.8(4) 0_555 78_1 5_555 55_5 yes
C(22) Fe(2) C(25) C(26) -41.5(5) 0_555 78_1 5_555 55_5 yes
C(22) Fe(2) C(26) C(25) 162.4(2) 0_555 78_1 5_555 55_5 yes
C(22) Fe(2) C(26) C(27) -78.3(3) 0_555 78_1 5_555 55_5 yes
C(22) Fe(2) C(27) C(26) 118.8(2) 0_555 78_1 5_555 55_5 yes
C(22) Fe(2) C(27) C(28) -122.1(3) 0_555 78_1 5_555 55_5 yes
C(22) Fe(2) C(28) C(24) -165.2(2) 0_555 78_1 5_555 55_5 yes
C(22) Fe(2) C(28) C(27) 75.5(3) 0_555 78_1 5_555 55_5 yes
C(22) C(21) Fe(2) C(23) -37.4(2) 0_555 78_1 5_555 55_5 yes
C(22) C(21) Fe(2) C(24) -167.1(4) 0_555 78_1 5_555 55_5 yes
C(22) C(21) Fe(2) C(25) 158.2(2) 0_555 78_1 5_555 55_5 yes
C(22) C(21) Fe(2) C(26) 115.9(2) 0_555 78_1 5_555 55_5 yes
C(22) C(21) Fe(2) C(27) 73.9(3) 0_555 78_1 5_555 55_5 yes
C(22) C(21) Fe(2) C(28) 39.5(5) 0_555 78_1 5_555 55_5 yes
C(22) C(23) Fe(2) C(24) -162.7(2) 0_555 78_1 5_555 55_5 yes
C(22) C(23) Fe(2) C(25) 170.7(4) 0_555 78_1 5_555 55_5 yes
C(22) C(23) Fe(2) C(26) -50.9(4) 0_555 78_1 5_555 55_5 yes
C(22) C(23) Fe(2) C(27) -80.8(3) 0_555 78_1 5_555 55_5 yes
C(22) C(23) Fe(2) C(28) -122.3(2) 0_555 78_1 5_555 55_5 yes
C(23) Fe(2) C(24) C(25) -167.6(2) 0_555 78_1 5_555 55_5 yes
C(23) Fe(2) C(24) C(28) 73.5(3) 0_555 78_1 5_555 55_5 yes
C(23) Fe(2) C(25) C(24) 34.9(6) 0_555 78_1 5_555 55_5 yes
C(23) Fe(2) C(25) C(26) 154.2(4) 0_555 78_1 5_555 55_5 yes
C(23) Fe(2) C(26) C(25) -161.5(3) 0_555 78_1 5_555 55_5 yes
C(23) Fe(2) C(26) C(27) -42.2(4) 0_555 78_1 5_555 55_5 yes
C(23) Fe(2) C(27) C(26) 160.9(2) 0_555 78_1 5_555 55_5 yes
C(23) Fe(2) C(27) C(28) -80.0(3) 0_555 78_1 5_555 55_5 yes
C(23) Fe(2) C(28) C(24) -124.2(2) 0_555 78_1 5_555 55_5 yes
C(23) Fe(2) C(28) C(27) 116.5(2) 0_555 78_1 5_555 55_5 yes
C(23) C(19) Fe(2) C(24) -121.1(2) 0_555 78_1 5_555 55_5 yes
C(23) C(19) Fe(2) C(25) -162.3(2) 0_555 78_1 5_555 55_5 yes
C(23) C(19) Fe(2) C(26) 164.5(4) 0_555 78_1 5_555 55_5 yes
C(23) C(19) Fe(2) C(27) -43.9(4) 0_555 78_1 5_555 55_5 yes
C(23) C(19) Fe(2) C(28) -78.3(2) 0_555 78_1 5_555 55_5 yes
C(23) C(22) Fe(2) C(24) 46.2(5) 0_555 78_1 5_555 55_5 yes
C(23) C(22) Fe(2) C(25) -172.6(3) 0_555 78_1 5_555 55_5 yes
C(23) C(22) Fe(2) C(26) 157.4(2) 0_555 78_1 5_555 55_5 yes
C(23) C(22) Fe(2) C(27) 116.1(2) 0_555 78_1 5_555 55_5 yes
C(23) C(22) Fe(2) C(28) 75.3(3) 0_555 78_1 5_555 55_5 yes
C(24) Fe(2) C(25) C(26) 119.2(3) 0_555 78_1 5_555 55_5 yes
C(24) Fe(2) C(26) C(25) -37.6(2) 0_555 78_1 5_555 55_5 yes
C(24) Fe(2) C(26) C(27) 81.6(3) 0_555 78_1 5_555 55_5 yes
C(24) Fe(2) C(27) C(26) -81.4(2) 0_555 78_1 5_555 55_5 yes
C(24) Fe(2) C(27) C(28) 37.7(2) 0_555 78_1 5_555 55_5 yes
C(24) Fe(2) C(28) C(27) -119.2(3) 0_555 78_1 5_555 55_5 yes
C(24) C(25) Fe(2) C(26) -119.2(3) 0_555 78_1 5_555 55_5 yes
C(24) C(25) Fe(2) C(27) -81.7(2) 0_555 78_1 5_555 55_5 yes
C(24) C(25) Fe(2) C(28) -37.9(2) 0_555 78_1 5_555 55_5 yes
C(24) C(25) C(26) C(27) -0.1(4) 0_555 78_1 5_555 55_5 yes
C(24) C(28) Fe(2) C(25) 37.8(2) 0_555 78_1 5_555 55_5 yes
C(24) C(28) Fe(2) C(26) 81.6(2) 0_555 78_1 5_555 55_5 yes
C(24) C(28) Fe(2) C(27) 119.2(3) 0_555 78_1 5_555 55_5 yes
C(24) C(28) C(27) C(26) 0.5(4) 0_555 78_1 5_555 55_5 yes
C(25) Fe(2) C(24) C(28) -118.9(3) 0_555 78_1 5_555 55_5 yes
C(25) Fe(2) C(26) C(27) 119.2(3) 0_555 78_1 5_555 55_5 yes
C(25) Fe(2) C(27) C(26) -37.7(2) 0_555 78_1 5_555 55_5 yes
C(25) Fe(2) C(27) C(28) 81.5(3) 0_555 78_1 5_555 55_5 yes
C(25) Fe(2) C(28) C(27) -81.5(3) 0_555 78_1 5_555 55_5 yes
C(25) C(24) Fe(2) C(26) 37.7(2) 0_555 78_1 5_555 55_5 yes
C(25) C(24) Fe(2) C(27) 81.3(2) 0_555 78_1 5_555 55_5 yes
C(25) C(24) Fe(2) C(28) 118.9(3) 0_555 78_1 5_555 55_5 yes
C(25) C(24) C(28) C(27) -0.6(4) 0_555 78_1 5_555 55_5 yes
C(25) C(26) Fe(2) C(27) -119.2(3) 0_555 78_1 5_555 55_5 yes
C(25) C(26) Fe(2) C(28) -81.5(2) 0_555 78_1 5_555 55_5 yes
C(25) C(26) C(27) C(28) -0.2(4) 0_555 78_1 5_555 55_5 yes
C(26) Fe(2) C(24) C(28) -81.2(2) 0_555 78_1 5_555 55_5 yes
C(26) Fe(2) C(27) C(28) 119.1(3) 0_555 78_1 5_555 55_5 yes
C(26) Fe(2) C(28) C(27) -37.6(2) 0_555 78_1 5_555 55_5 yes
C(26) C(25) Fe(2) C(27) 37.5(2) 0_555 78_1 5_555 55_5 yes
C(26) C(25) Fe(2) C(28) 81.3(2) 0_555 78_1 5_555 55_5 yes
C(26) C(25) C(24) C(28) 0.4(4) 0_555 78_1 5_555 55_5 yes
C(26) C(27) Fe(2) C(28) -119.1(3) 0_555 78_1 5_555 55_5 yes
C(27) Fe(2) C(24) C(28) -37.6(2) 0_555 78_1 5_555 55_5 yes
C(27) C(26) Fe(2) C(28) 37.7(2) 0_555 78_1 5_555 55_5 yes
C(27) C(26) Fe(2) C(28) 37.7(2) 0_555 78_1 5_555 55_5 yes
